data_1505874
loop_
_publ_author_name
'Tomooka, Katsuhiko'
'Suzuki, Masaki'
'Shimada, Maki'
'Yanagitsuru, Syun-ichi'
'Uehara, Kazuhiro'

_publ_section_title
;
 Planar chiral cyclic amine and its derivatives: synthesis and
 stereochemical behavior.
;
_journal_issue 5
_journal_name_full 'Organic letters'
_journal_page_first 963
_journal_page_last 965
_journal_paper_doi 10.1021/ol053141k
_journal_volume 8
_journal_year 2006
_chemical_formula_moiety 'C17 H23 N O2 S '
_chemical_formula_sum 'C17 H23 N O2 S'
_chemical_formula_weight 305.43
_space_group_IT_number 14
_symmetry_cell_setting monoclinic
_symmetry_Int_Tables_number 14
_symmetry_space_group_name_Hall '-P 2ybc'
_symmetry_space_group_name_H-M 'P 1 21/c 1'
_cell_angle_alpha 90
_cell_angle_beta 105.844(2)
_cell_angle_gamma 90
_cell_formula_units_Z 4
_cell_length_a 9.9133(1)
_cell_length_b 15.9233(4)
_cell_length_c 10.8269(2)
_cell_measurement_reflns_used 13246
_cell_measurement_temperature 253(2)
_cell_measurement_theta_max 27.5
_cell_measurement_theta_min 2.1
_cell_volume 1644.12(6)
_computing_cell_refinement PROCESS
_computing_data_collection PROCESS
_computing_data_reduction CrystalStructure
_computing_publication_material 'CrystalStructure 3.6.0'
_computing_structure_refinement CRYSTALS
_diffrn_measured_fraction_theta_full 0.9233
_diffrn_measured_fraction_theta_max 0.9233
_diffrn_measurement_device_type 'Rigaku RAXIS-CS'
_diffrn_measurement_method \w
_diffrn_radiation_type 'Mo K\a'
_diffrn_radiation_wavelength 0.7107
_diffrn_reflns_av_R_equivalents 0.083
_diffrn_reflns_limit_h_max 12
_diffrn_reflns_limit_h_min 0
_diffrn_reflns_limit_k_max 20
_diffrn_reflns_limit_k_min 0
_diffrn_reflns_limit_l_max 13
_diffrn_reflns_limit_l_min -14
_diffrn_reflns_number 3610
_diffrn_reflns_theta_full 27.48
_diffrn_reflns_theta_max 27.48
_exptl_absorpt_coefficient_mu 0.201
_exptl_absorpt_correction_T_max 0.961
_exptl_absorpt_correction_T_min 0.914
_exptl_absorpt_correction_type numerical
_exptl_absorpt_process_details
;
    Higashi, T. (1999). Program for Absorption Correction.
    Rigaku Corporation, Tokyo, Japan.
;
_exptl_crystal_colour colorless
_exptl_crystal_density_diffrn 1.234
_exptl_crystal_density_method 'not measured'
_exptl_crystal_description block
_exptl_crystal_F_000 656.00
_exptl_crystal_size_max 0.50
_exptl_crystal_size_mid 0.50
_exptl_crystal_size_min 0.20
_refine_diff_density_max 1.51
_refine_diff_density_min -1.10
_refine_ls_extinction_coef 53(31)
_refine_ls_extinction_method 'Larson (1970) Crystallographic Computing eq. 22'
_refine_ls_goodness_of_fit_ref 1.126
_refine_ls_hydrogen_treatment refall
_refine_ls_number_parameters 214
_refine_ls_number_reflns 3499
_refine_ls_R_factor_gt 0.1580
_refine_ls_shift/su_max 0.0000
_refine_ls_structure_factor_coef Fsqd
_refine_ls_weighting_details 'w = 1/[0.0010Fo^2^ + 3.0000\s(Fo^2^) + 0.5000]/(4Fo^2^)'
_refine_ls_weighting_scheme calc
_refine_ls_wR_factor_ref 0.2190
_reflns_number_gt 3071
_reflns_number_total 3499
_reflns_threshold_expression F^2^>2.0\s(F^2^)
_cod_data_source_file ol053141ksi20051227_104754.cif
_cod_data_source_block '_SY-A8'
_cod_original_cell_volume 1644.13(5)
_cod_original_formula_sum 'C17 H23 N O2 S '
_cod_database_code 1505874

loop_
_symmetry_equiv_pos_site_id
_symmetry_equiv_pos_as_xyz
1 +X,+Y,+Z
2 -X,1/2+Y,1/2-Z
3 -X,-Y,-Z
4 +X,1/2-Y,1/2+Z

loop_
_atom_site_label
_atom_site_type_symbol
_atom_site_fract_x
_atom_site_fract_y
_atom_site_fract_z
_atom_site_U_iso_or_equiv
_atom_site_adp_type
_atom_site_occupancy
_atom_site_symmetry_multiplicity
_atom_site_calc_flag
_atom_site_refinement_flags
S(1) S 0.1018(1) 0.18413(8) 0.4068(1) 0.0294(3) Uani 1.00 1 d .
O(1) O 0.1015(4) 0.1422(3) 0.5249(3) 0.046(1) Uani 1.00 1 d .
O(2) O 0.0500(4) 0.2685(2) 0.3854(4) 0.045(1) Uani 1.00 1 d .
N(1) N 0.2634(4) 0.1864(3) 0.3970(4) 0.030(1) Uani 1.00 1 d .
C(1) C 0.2885(5) 0.2364(3) 0.2872(5) 0.032(1) Uani 1.00 1 d .
C(2) C 0.4442(5) 0.2481(3) 0.3158(4) 0.028(1) Uani 1.00 1 d .
C(3) C 0.5138(6) 0.1927(3) 0.2667(5) 0.036(2) Uani 1.00 1 d .
C(4) C 0.6625(6) 0.1657(4) 0.3200(6) 0.052(2) Uani 1.00 1 d .
C(5) C 0.6576(6) 0.0893(3) 0.4086(5) 0.039(2) Uani 1.00 1 d .
C(6) C 0.6119(5) 0.1133(3) 0.5264(5) 0.031(1) Uani 1.00 1 d .
C(7) C 0.4802(6) 0.1214(3) 0.5300(4) 0.029(1) Uani 1.00 1 d .
C(8) C 0.3457(5) 0.1064(3) 0.4289(5) 0.029(1) Uani 1.00 1 d .
C(9) C 0.5064(6) 0.3138(4) 0.4136(6) 0.049(2) Uani 1.00 1 d .
C(10) C 0.7309(6) 0.1352(4) 0.6412(6) 0.055(2) Uani 1.00 1 d .
C(11) C 0.0054(5) 0.1216(3) 0.2780(5) 0.025(1) Uani 1.00 1 d .
C(12) C -0.0252(5) 0.0382(3) 0.2986(5) 0.031(1) Uani 1.00 1 d .
C(13) C -0.0990(6) -0.0100(3) 0.1965(5) 0.036(2) Uani 1.00 1 d .
C(14) C -0.1458(5) 0.0228(4) 0.0734(5) 0.037(2) Uani 1.00 1 d .
C(15) C -0.1109(5) 0.1061(3) 0.0539(5) 0.032(1) Uani 1.00 1 d .
C(16) C -0.0380(5) 0.1550(3) 0.1540(4) 0.026(1) Uani 1.00 1 d .
C(17) C -0.2288(7) -0.0296(4) -0.0381(6) 0.053(2) Uani 1.00 1 d .
H(1) H 0.2429 0.2893 0.2820 0.037 Uiso 1.00 1 c R
H(2) H 0.2538 0.2070 0.2085 0.038 Uiso 1.00 1 c R
H(3) H 0.4642 0.1677 0.1877 0.045 Uiso 1.00 1 c R
H(4) H 0.7157 0.2098 0.3693 0.068 Uiso 1.00 1 c R
H(5) H 0.7032 0.1502 0.2533 0.068 Uiso 1.00 1 c R
H(6) H 0.7482 0.0645 0.4349 0.048 Uiso 1.00 1 c R
H(7) H 0.5926 0.0498 0.3602 0.048 Uiso 1.00 1 c R
H(8) H 0.4700 0.1403 0.6102 0.035 Uiso 1.00 1 c R
H(9) H 0.2915 0.0666 0.4601 0.033 Uiso 1.00 1 c R
H(10) H 0.3654 0.0850 0.3538 0.033 Uiso 1.00 1 c R
H(11) H 0.4528 0.3184 0.4739 0.058 Uiso 1.00 1 c R
H(12) H 0.5067 0.3662 0.3719 0.058 Uiso 1.00 1 c R
H(13) H 0.5999 0.2984 0.4570 0.058 Uiso 1.00 1 c R
H(14) H 0.7623 0.0861 0.6903 0.062 Uiso 1.00 1 c R
H(15) H 0.6988 0.1749 0.6923 0.062 Uiso 1.00 1 c R
H(16) H 0.8060 0.1588 0.6140 0.062 Uiso 1.00 1 c R
H(17) H 0.0037 0.0149 0.3825 0.038 Uiso 1.00 1 c R
H(18) H -0.1190 -0.0670 0.2102 0.043 Uiso 1.00 1 c R
H(19) H -0.1406 0.1296 -0.0298 0.037 Uiso 1.00 1 c R
H(20) H -0.0159 0.2115 0.1392 0.031 Uiso 1.00 1 c R
H(21) H -0.2898 0.0055 -0.0997 0.062 Uiso 1.00 1 c R
H(22) H -0.2824 -0.0700 -0.0073 0.062 Uiso 1.00 1 c R
H(23) H -0.1660 -0.0576 -0.0767 0.062 Uiso 1.00 1 c R

loop_
_atom_site_aniso_label
_atom_site_aniso_U_11
_atom_site_aniso_U_22
_atom_site_aniso_U_33
_atom_site_aniso_U_12
_atom_site_aniso_U_13
_atom_site_aniso_U_23
S(1) 0.0274(7) 0.0346(8) 0.0274(6) -0.0005(6) 0.0098(5) -0.0086(6)
O(1) 0.049(2) 0.067(3) 0.028(2) -0.010(2) 0.018(2) -0.005(2)
O(2) 0.040(2) 0.036(2) 0.058(3) 0.006(2) 0.015(2) -0.016(2)
N(1) 0.028(2) 0.029(2) 0.032(2) -0.002(2) 0.008(2) 0.005(2)
C(1) 0.034(3) 0.028(3) 0.032(3) 0.006(2) 0.007(2) 0.007(2)
C(2) 0.031(3) 0.030(3) 0.022(2) -0.006(2) 0.004(2) 0.008(2)
C(3) 0.044(3) 0.040(3) 0.030(3) 0.005(3) 0.017(3) 0.007(2)
C(4) 0.045(4) 0.067(5) 0.057(4) 0.015(3) 0.036(3) 0.023(3)
C(5) 0.033(3) 0.034(3) 0.054(3) 0.014(2) 0.017(3) 0.016(3)
C(6) 0.030(3) 0.024(3) 0.035(3) 0.001(2) 0.003(2) 0.007(2)
C(7) 0.041(3) 0.023(3) 0.023(3) 0.002(2) 0.011(2) 0.004(2)
C(8) 0.029(3) 0.026(3) 0.027(3) -0.007(2) 0.003(2) 0.004(2)
C(9) 0.045(3) 0.041(3) 0.059(4) -0.011(3) 0.012(3) 0.005(3)
C(10) 0.036(3) 0.052(4) 0.065(4) 0.010(3) -0.004(3) 0.002(3)
C(11) 0.017(2) 0.025(3) 0.033(3) 0.000(2) 0.007(2) -0.005(2)
C(12) 0.030(3) 0.032(3) 0.033(3) -0.001(2) 0.012(2) 0.004(2)
C(13) 0.040(3) 0.024(3) 0.045(3) -0.005(2) 0.010(3) 0.002(2)
C(14) 0.026(3) 0.039(3) 0.044(3) -0.001(2) 0.007(2) -0.008(3)
C(15) 0.026(3) 0.041(3) 0.026(3) 0.008(2) 0.000(2) 0.005(2)
C(16) 0.021(2) 0.026(3) 0.032(3) 0.002(2) 0.004(2) 0.006(2)
C(17) 0.045(4) 0.059(4) 0.050(4) -0.012(3) 0.005(3) -0.020(3)

loop_
_atom_type_symbol
_atom_type_description
_atom_type_scat_dispersion_real
_atom_type_scat_dispersion_imag
_atom_type_scat_source
C C 0.003 0.002
;
International Tables for Crystallography
(1992, Vol. C, Tables 4.2.6.8 and 6.1.1.4)
;
H H 0.000 0.000
;
International Tables for Crystallography
(1992, Vol. C, Table 6.1.1.4)
;
N N 0.006 0.003
;
International Tables for Crystallography
(1992, Vol. C, Tables 4.2.6.8 and 6.1.1.4)
;
O O 0.011 0.006
;
International Tables for Crystallography
(1992, Vol. C, Tables 4.2.6.8 and 6.1.1.4)
;
S S 0.125 0.123
;
International Tables for Crystallography
(1992, Vol. C, Tables 4.2.6.8 and 6.1.1.4)
;

loop_
_geom_angle_atom_site_label_1
_geom_angle_atom_site_label_2
_geom_angle_atom_site_label_3
_geom_angle
O(2) S(1) O(1) 119.3(3)
N(1) S(1) O(1) 107.8(2)
C(11) S(1) O(1) 107.9(2)
N(1) S(1) O(2) 106.5(2)
C(11) S(1) O(2) 107.9(2)
S(1) N(1) C(1) 116.0(3)
S(1) N(1) C(8) 116.6(3)
C(11) S(1) N(1) 106.8(2)
S(1) C(11) C(12) 120.3(4)
S(1) C(11) C(16) 120.1(4)
C(8) N(1) C(1) 115.7(4)
N(1) C(1) C(2) 106.5(4)
N(1) C(8) C(7) 110.7(4)
C(1) C(2) C(3) 117.1(4)
C(1) C(2) C(9) 115.8(5)
C(9) C(2) C(3) 126.4(5)
C(2) C(3) C(4) 127.5(5)
C(3) C(4) C(5) 105.7(5)
C(4) C(5) C(6) 112.8(5)
C(5) C(6) C(7) 125.1(4)
C(5) C(6) C(10) 114.0(5)
C(6) C(7) C(8) 130.7(5)
C(10) C(6) C(7) 120.7(5)
C(16) C(11) C(12) 119.5(4)
C(11) C(12) C(13) 119.5(5)
C(11) C(16) C(15) 120.0(5)
C(12) C(13) C(14) 121.6(5)
C(13) C(14) C(15) 118.0(4)
C(13) C(14) C(17) 121.6(5)
C(14) C(15) C(16) 121.2(5)
C(17) C(14) C(15) 120.4(5)
N(1) C(1) H(1) 109.6962
N(1) C(1) H(2) 110.4633
N(1) C(8) H(9) 108.8653
N(1) C(8) H(10) 109.5152
H(1) C(1) C(2) 110.3184
H(2) C(1) C(2) 110.3137
H(2) C(1) H(1) 109.4661
C(2) C(3) H(3) 116.3494
C(2) C(9) H(11) 109.8628
C(2) C(9) H(12) 109.3846
C(2) C(9) H(13) 109.1504
H(3) C(3) C(4) 116.1872
C(3) C(4) H(4) 109.9841
C(3) C(4) H(5) 111.1481
H(4) C(4) C(5) 109.6558
H(5) C(4) C(5) 110.8711
C(4) C(5) H(7) 107.9674
C(4) C(5) H(6) 108.8845
H(5) C(4) H(4) 109.4657
H(7) C(5) C(6) 108.4994
H(6) C(5) C(6) 109.1439
H(7) C(5) H(6) 109.4622
C(6) C(7) H(8) 114.2110
C(6) C(10) H(16) 109.8824
C(6) C(10) H(14) 109.6164
C(6) C(10) H(15) 108.9085
C(7) C(8) H(9) 108.8699
C(7) C(8) H(10) 109.4294
H(8) C(7) C(8) 115.0586
H(10) C(8) H(9) 109.4682
H(12) C(9) H(11) 109.5113
H(13) C(9) H(11) 109.4717
H(13) C(9) H(12) 109.4454
H(16) C(10) H(14) 109.4721
H(15) C(10) H(14) 109.4709
H(16) C(10) H(15) 109.4754
C(11) C(12) H(17) 120.2580
C(11) C(16) H(20) 119.8232
H(17) C(12) C(13) 120.2370
C(12) C(13) H(18) 119.6351
H(18) C(13) C(14) 118.7311
C(14) C(15) H(19) 119.4263
C(14) C(17) H(21) 109.7412
C(14) C(17) H(22) 109.1866
C(14) C(17) H(23) 109.2980
C(15) C(16) H(20) 120.1342
H(19) C(15) C(16) 119.3114
H(22) C(17) H(21) 109.5293
H(23) C(17) H(21) 109.5521
H(23) C(17) H(22) 109.5192

loop_
_geom_bond_atom_site_label_1
_geom_bond_atom_site_label_2
_geom_bond_distance
S(1) O(1) 1.443(4)
S(1) O(2) 1.435(4)
S(1) N(1) 1.635(4)
S(1) C(11) 1.767(4)
N(1) C(1) 1.507(7)
N(1) C(8) 1.501(6)
C(1) C(2) 1.501(7)
C(2) C(3) 1.318(8)
C(2) C(9) 1.496(7)
C(3) C(4) 1.492(8)
C(4) C(5) 1.558(8)
C(5) C(6) 1.515(8)
C(6) C(7) 1.323(8)
C(6) C(10) 1.503(7)
C(7) C(8) 1.496(6)
C(11) C(12) 1.394(7)
C(11) C(16) 1.398(7)
C(12) C(13) 1.380(7)
C(13) C(14) 1.389(7)
C(14) C(15) 1.400(8)
C(14) C(17) 1.513(8)
C(15) C(16) 1.370(7)
C(1) H(1) 0.9502
C(1) H(2) 0.9500
C(3) H(3) 0.9500
C(4) H(4) 0.9500
C(4) H(5) 0.9500
C(5) H(6) 0.9500
C(5) H(7) 0.9500
C(7) H(8) 0.9500
C(8) H(9) 0.9501
C(8) H(10) 0.9500
C(9) H(11) 0.9500
C(9) H(12) 0.9501
C(9) H(13) 0.9500
C(10) H(14) 0.9499
C(10) H(15) 0.9500
C(10) H(16) 0.9500
C(12) H(17) 0.9500
C(13) H(18) 0.9500
C(15) H(19) 0.9500
C(16) H(20) 0.9500
C(17) H(21) 0.9500
C(17) H(22) 0.9500
C(17) H(23) 0.9500
H(17) C(12) 0.9500

loop_
_geom_contact_atom_site_label_1
_geom_contact_atom_site_label_2
_geom_contact_distance
_geom_contact_site_symmetry_2
S(1) C(1) 2.665(6) .
S(1) C(8) 2.668(5) .
S(1) C(12) 2.748(5) .
S(1) C(16) 2.749(4) .
O(1) O(2) 2.483(5) .
O(1) N(1) 2.490(6) .
O(1) C(1) 3.517(6) 55504
O(1) C(8) 2.938(7) .
O(1) C(11) 2.602(6) .
O(1) C(12) 2.939(6) .
O(2) N(1) 2.461(6) .
O(2) C(1) 2.891(7) .
O(2) C(11) 2.596(6) .
O(2) C(15) 3.384(7) 55504
O(2) C(16) 3.019(6) .
O(2) C(16) 3.476(7) 55504
N(1) C(2) 2.411(7) .
N(1) C(3) 3.174(8) .
N(1) C(6) 3.550(6) .
N(1) C(7) 2.465(6) .
N(1) C(9) 3.117(7) .
N(1) C(11) 2.732(6) .
N(1) C(16) 3.436(5) .
C(1) O(1) 3.517(6) 55404
C(1) C(3) 2.407(8) .
C(1) C(7) 3.339(6) .
C(1) C(8) 2.546(7) .
C(1) C(9) 2.539(7) .
C(1) C(11) 3.328(7) .
C(1) C(16) 3.418(6) .
C(2) C(4) 2.521(8) .
C(2) C(5) 3.274(7) .
C(2) C(6) 3.240(7) .
C(2) C(7) 3.021(7) .
C(2) C(8) 2.863(7) .
C(3) C(5) 2.431(7) .
C(3) C(6) 2.992(7) .
C(3) C(7) 3.170(8) .
C(3) C(8) 3.058(8) .
C(3) C(9) 2.513(8) .
C(4) C(6) 2.560(9) .
C(4) C(7) 3.344(9) .
C(4) C(9) 3.137(9) .
C(4) C(10) 3.392(9) .
C(5) C(7) 2.519(9) .
C(5) C(8) 3.172(8) .
C(5) C(8) 3.584(7) 65603
C(5) C(10) 2.531(8) .
C(6) C(8) 2.563(7) .
C(6) C(8) 3.542(7) 65603
C(6) C(9) 3.475(8) .
C(7) C(9) 3.350(8) .
C(7) C(10) 2.457(8) .
C(8) C(5) 3.584(7) 65603
C(8) C(6) 3.542(7) 65603
C(8) C(11) 3.331(6) .
C(11) C(13) 2.396(7) .
C(11) C(14) 2.795(7) .
C(11) C(15) 2.397(6) .
C(12) C(14) 2.418(7) .
C(12) C(15) 2.771(7) .
C(12) C(16) 2.412(7) .
C(13) C(15) 2.390(8) .
C(13) C(16) 2.763(7) .
C(13) C(17) 2.534(7) .
C(14) C(16) 2.413(7) .
C(15) O(2) 3.384(7) 55404
C(15) C(17) 2.528(8) .
C(16) O(2) 3.476(7) 55404
S(1) H(1) 2.7604 .
S(1) H(2) 2.9624 .
S(1) H(9) 2.6035 .
S(1) H(10) 3.2357 .
S(1) H(17) 2.8527 .
S(1) H(20) 2.8457 .
S(1) H(20) 3.4726 55504
O(1) H(1) 2.9623 55504
O(1) H(2) 3.2190 55504
O(1) H(6) 3.5896 45501
O(1) H(6) 3.5896 65603
O(1) H(8) 3.5152 .
O(1) H(9) 2.4913 .
O(1) H(16) 3.3358 45501
O(1) H(17) 2.5704 .
O(1) H(17) 2.9864 55603
O(1) H(18) 3.0685 55603
O(1) H(20) 3.0174 55504
O(2) H(1) 2.4888 .
O(2) H(2) 3.2899 .
O(2) H(2) 3.5510 55504
O(2) H(4) 3.4014 45501
O(2) H(16) 3.4558 45404
O(2) H(18) 2.9638 55502
O(2) H(19) 2.8273 55504
O(2) H(20) 2.7215 .
O(2) H(20) 3.0093 55504
O(2) H(22) 3.4647 55502
O(2) H(23) 3.4612 55502
N(1) H(1) 2.0346 .
N(1) H(2) 2.0433 .
N(1) H(3) 3.4125 .
N(1) H(8) 2.7350 .
N(1) H(9) 2.0190 .
N(1) H(10) 2.0265 .
N(1) H(11) 2.7897 .
N(1) H(20) 3.3760 .
C(1) H(3) 2.5320 .
C(1) H(8) 3.5562 55404
C(1) H(9) 3.2835 .
C(1) H(10) 2.5716 .
C(1) H(11) 2.5779 .
C(1) H(12) 2.9519 .
C(1) H(13) 3.2847 .
C(1) H(18) 3.5562 55502
C(1) H(20) 3.0314 .
C(2) H(1) 2.0361 .
C(2) H(2) 2.0360 .
C(2) H(3) 1.9369 .
C(2) H(4) 2.6646 .
C(2) H(5) 3.2293 .
C(2) H(7) 3.4625 .
C(2) H(8) 3.5674 .
C(2) H(8) 2.9131 55404
C(2) H(10) 2.7755 .
C(2) H(11) 2.0264 .
C(2) H(12) 2.0209 .
C(2) H(13) 2.0181 .
C(2) H(15) 3.3913 55404
C(3) H(1) 3.1377 .
C(3) H(2) 2.4916 .
C(3) H(4) 2.0243 .
C(3) H(5) 2.0376 .
C(3) H(6) 3.2515 .
C(3) H(7) 2.5274 .
C(3) H(8) 3.1183 55404
C(3) H(10) 2.5988 .
C(3) H(11) 3.1840 .
C(3) H(11) 3.0663 55404
C(3) H(12) 2.9963 .
C(3) H(13) 2.6161 .
C(3) H(15) 3.0426 55404
C(4) H(3) 2.0929 .
C(4) H(6) 2.0709 .
C(4) H(7) 2.0600 .
C(4) H(10) 3.3239 .
C(4) H(13) 2.7485 .
C(4) H(15) 2.9583 55404
C(4) H(16) 3.1145 .
C(5) H(3) 2.9074 .
C(5) H(4) 2.0800 .
C(5) H(5) 2.0941 .
C(5) H(8) 3.3317 .
C(5) H(9) 2.8372 65603
C(5) H(10) 2.7947 .
C(5) H(13) 3.4422 .
C(5) H(14) 2.9421 .
C(5) H(15) 3.2827 .
C(5) H(16) 2.5590 .
C(6) H(4) 2.6956 .
C(6) H(5) 3.3712 .
C(6) H(6) 2.0348 .
C(6) H(7) 2.0272 .
C(6) H(8) 1.9190 .
C(6) H(9) 3.1480 .
C(6) H(9) 3.0123 65603
C(6) H(10) 2.6779 .
C(6) H(10) 3.3983 65603
C(6) H(13) 3.0349 .
C(6) H(14) 2.0297 .
C(6) H(15) 2.0216 .
C(6) H(16) 2.0329 .
C(7) H(4) 3.5606 .
C(7) H(6) 3.2293 .
C(7) H(7) 2.6534 .
C(7) H(7) 3.1348 65603
C(7) H(9) 2.0151 .
C(7) H(10) 2.0215 .
C(7) H(11) 3.1924 .
C(7) H(13) 3.2387 .
C(7) H(14) 2.9155 .
C(7) H(15) 2.5357 .
C(7) H(16) 3.1640 .
C(8) H(1) 3.3410 .
C(8) H(2) 2.8108 .
C(8) H(3) 3.2900 .
C(8) H(6) 3.3461 65603
C(8) H(7) 2.8902 .
C(8) H(7) 3.3180 65603
C(8) H(8) 2.0845 .
C(8) H(11) 3.5318 .
C(8) H(14) 3.3841 65603
C(8) H(17) 3.5966 .
C(9) H(1) 2.6410 .
C(9) H(2) 3.3255 .
C(9) H(3) 3.3176 .
C(9) H(3) 3.1223 55504
C(9) H(4) 2.7962 .
C(9) H(8) 3.5648 .
C(9) H(8) 3.2877 55404
C(9) H(15) 3.4503 55404
C(9) H(19) 3.5016 65504
C(9) H(21) 3.5415 65504
C(9) H(22) 3.2582 55502
C(10) H(4) 3.1398 .
C(10) H(4) 3.5230 55504
C(10) H(6) 2.5485 .
C(10) H(7) 3.2726 .
C(10) H(8) 2.5162 .
C(10) H(9) 3.3838 65603
C(10) H(13) 3.3161 .
C(10) H(19) 3.4414 65601
C(10) H(20) 3.5051 65504
C(10) H(21) 3.5352 65601
C(11) H(1) 3.5523 .
C(11) H(2) 3.0801 .
C(11) H(4) 3.5704 45501
C(11) H(5) 2.9695 45501
C(11) H(6) 3.5474 45501
C(11) H(9) 3.1055 .
C(11) H(10) 3.4860 .
C(11) H(17) 2.0446 .
C(11) H(18) 3.2543 .
C(11) H(19) 3.2525 .
C(11) H(20) 2.0439 .
C(11) H(23) 3.1966 55503
C(12) H(5) 3.1545 45501
C(12) H(6) 3.0350 45501
C(12) H(9) 3.1812 .
C(12) H(14) 3.2482 65603
C(12) H(17) 3.5040 55603
C(12) H(18) 2.0258 .
C(12) H(20) 3.2696 .
C(12) H(23) 3.4567 55503
C(13) H(1) 3.5334 54502
C(13) H(5) 3.3750 45501
C(13) H(6) 3.5356 45501
C(13) H(14) 3.4458 65603
C(13) H(17) 2.0317 .
C(13) H(19) 3.2495 .
C(13) H(21) 3.2574 .
C(13) H(22) 2.6268 .
C(13) H(23) 2.9487 .
C(13) H(23) 3.4066 55503
C(14) H(5) 3.4268 45501
C(14) H(17) 3.2719 .
C(14) H(18) 2.0249 .
C(14) H(19) 2.0415 .
C(14) H(20) 3.2696 .
C(14) H(21) 2.0406 .
C(14) H(22) 2.0342 .
C(14) H(23) 2.0355 .
C(14) H(23) 3.1307 55503
C(15) H(5) 3.2746 45501
C(15) H(13) 3.1609 45404
C(15) H(18) 3.2467 .
C(15) H(20) 2.0211 .
C(15) H(21) 2.6203 .
C(15) H(22) 3.2518 .
C(15) H(23) 2.9439 .
C(15) H(23) 2.7971 55503
C(16) H(1) 3.4842 .
C(16) H(2) 2.9097 .
C(16) H(5) 3.0419 45501
C(16) H(16) 3.3172 45404
C(16) H(17) 3.2729 .
C(16) H(19) 2.0130 .
C(16) H(23) 2.8497 55503
C(17) H(2) 3.3456 55503
C(17) H(3) 3.2920 55503
C(17) H(10) 3.4301 55503
C(17) H(11) 3.4806 54502
C(17) H(14) 3.4509 45401
C(17) H(18) 2.6776 .
C(17) H(19) 2.6751 .
H(1) O(1) 2.9623 55404
H(1) C(13) 3.5334 55502
H(2) O(1) 3.2190 55404
H(2) O(2) 3.5510 55404
H(2) C(17) 3.3456 55503
H(3) C(9) 3.1223 55404
H(3) C(17) 3.2920 55503
H(4) O(2) 3.4014 65501
H(4) C(10) 3.5230 55404
H(4) C(11) 3.5704 65501
H(5) C(11) 2.9695 65501
H(5) C(12) 3.1545 65501
H(5) C(13) 3.3750 65501
H(5) C(14) 3.4268 65501
H(5) C(15) 3.2746 65501
H(5) C(16) 3.0419 65501
H(6) O(1) 3.5896 65501
H(6) O(1) 3.5896 65603
H(6) C(8) 3.3461 65603
H(6) C(11) 3.5474 65501
H(6) C(12) 3.0350 65501
H(6) C(13) 3.5356 65501
H(7) C(7) 3.1348 65603
H(7) C(8) 3.3180 65603
H(8) C(1) 3.5562 55504
H(8) C(2) 2.9131 55504
H(8) C(3) 3.1183 55504
H(8) C(9) 3.2877 55504
H(9) C(5) 2.8372 65603
H(9) C(6) 3.0123 65603
H(9) C(10) 3.3838 65603
H(10) C(6) 3.3983 65603
H(10) C(17) 3.4301 55503
H(11) C(3) 3.0663 55504
H(11) C(17) 3.4806 55502
H(13) C(15) 3.1609 65504
H(14) C(8) 3.3841 65603
H(14) C(12) 3.2482 65603
H(14) C(13) 3.4458 65603
H(14) C(17) 3.4509 65601
H(15) C(2) 3.3913 55504
H(15) C(3) 3.0426 55504
H(15) C(4) 2.9583 55504
H(15) C(9) 3.4503 55504
H(16) O(1) 3.3358 65501
H(16) O(2) 3.4558 65504
H(16) C(16) 3.3172 65504
H(17) S(1) 2.8527 .
H(17) O(1) 2.5704 .
H(17) O(1) 2.9864 55603
H(17) C(8) 3.5966 .
H(17) C(11) 2.0446 .
H(17) C(12) 3.5040 55603
H(17) C(13) 2.0317 .
H(17) C(14) 3.2719 .
H(17) C(16) 3.2729 .
H(18) O(1) 3.0685 55603
H(18) O(2) 2.9638 54502
H(18) C(1) 3.5562 54502
H(19) O(2) 2.8273 55404
H(19) C(9) 3.5016 45404
H(19) C(10) 3.4414 45401
H(20) S(1) 3.4726 55404
H(20) O(1) 3.0174 55404
H(20) O(2) 3.0093 55404
H(20) C(10) 3.5051 45404
H(21) C(9) 3.5415 45404
H(21) C(10) 3.5352 45401
H(22) O(2) 3.4647 54502
H(22) C(9) 3.2582 54502
H(23) O(2) 3.4612 54502
H(23) C(11) 3.1966 55503
H(23) C(12) 3.4567 55503
H(23) C(13) 3.4066 55503
H(23) C(14) 3.1307 55503
H(23) C(15) 2.7971 55503
H(23) C(16) 2.8497 55503

loop_
_geom_torsion_atom_site_label_1
_geom_torsion_atom_site_label_2
_geom_torsion_atom_site_label_3
_geom_torsion_atom_site_label_4
_geom_torsion
O(1) S(1) N(1) C(1) -173.4(3)
O(1) S(1) N(1) C(8) 45.1(3)
O(2) S(1) N(1) C(1) -44.3(4)
O(2) S(1) N(1) C(8) 174.2(3)
C(11) S(1) N(1) C(1) 70.9(3)
C(11) S(1) N(1) C(8) -70.7(3)
O(1) S(1) C(11) C(12) -15.6(5)
O(1) S(1) C(11) C(16) 165.9(4)
O(2) S(1) C(11) C(12) -145.7(4)
O(2) S(1) C(11) C(16) 35.7(5)
N(1) S(1) C(11) C(12) 100.1(4)
N(1) S(1) C(11) C(16) -78.4(4)
S(1) N(1) C(1) C(2) 165.9(4)
C(8) N(1) C(1) C(2) -52.3(5)
S(1) N(1) C(8) C(7) -126.0(4)
C(1) N(1) C(8) C(7) 92.3(5)
N(1) C(1) C(2) C(3) 93.5(5)
N(1) C(1) C(2) C(9) -77.4(5)
C(1) C(2) C(3) C(4) -151.1(6)
C(9) C(2) C(3) C(4) 18.7(9)
C(2) C(3) C(4) C(5) 90.2(7)
C(3) C(4) C(5) C(6) -67.2(6)
C(4) C(5) C(6) C(7) 83.7(6)
C(4) C(5) C(6) C(10) -91.4(5)
C(5) C(6) C(7) C(8) 3.2(9)
C(10) C(6) C(7) C(8) 178.0(5)
C(6) C(7) C(8) N(1) -117.2(6)
S(1) C(11) C(12) C(13) -179.1(5)
C(16) C(11) C(12) C(13) -0.6(8)
S(1) C(11) C(16) C(15) 179.0(4)
C(12) C(11) C(16) C(15) 0.5(8)
C(11) C(12) C(13) C(14) -1.0(9)
C(12) C(13) C(14) C(15) 2.6(9)
C(12) C(13) C(14) C(17) -178.9(6)
C(13) C(14) C(15) C(16) -2.7(8)
C(17) C(14) C(15) C(16) 178.8(5)
C(14) C(15) C(16) C(11) 1.2(8)

loop_
_cod_related_entry_id
_cod_related_entry_code
_cod_related_entry_database
1 8533210 ChemSpider
